data_7159749
loop_
_publ_author_name
'Sharma, Akrti'
'Kaur, Gurpreet'
'Ravikanth, Mangalampalli'

_publ_section_title
;
 Synthesis of unsymmetrical 2,3,7,8-tetrabromo
 <i>meso</i>-5,10,11,16-tetraaryl- triphyrin(2.1.1) and its use in the
 synthesis of sterically crowded 2,3,5,7,8,10,11,16-octaarylated
 triphyrin(2.1.1)s.
;
_journal_issue 4
_journal_name_full 'Organic &amp; biomolecular chemistry'
_journal_page_first 838
_journal_page_last 849
_journal_paper_doi 10.1039/d3ob01886e
_journal_volume 22
_journal_year 2024
_chemical_formula_moiety 'C44 H31 Br4 N3'
_chemical_formula_sum 'C44 H31 Br4 N3'
_chemical_formula_weight 921.36
_space_group_crystal_system monoclinic
_space_group_IT_number 15
_space_group_name_Hall '-C 2yc'
_space_group_name_H-M_alt 'C 1 2/c 1'
_atom_sites_solution_hydrogens geom
_atom_sites_solution_primary iterative
_audit_creation_date 2023-11-13
_audit_creation_method
;
Olex2 1.5-beta
(compiled 2022.04.07 svn.rca3783a0 for OlexSys, GUI svn.r6498)
;
_audit_update_record
;
2023-11-14 deposited with the CCDC.	2023-12-18 downloaded from the CCDC.
;
_cell_angle_alpha 90
_cell_angle_beta 113.027(16)
_cell_angle_gamma 90
_cell_formula_units_Z 8
_cell_length_a 41.29(3)
_cell_length_b 8.552(7)
_cell_length_c 23.83(2)
_cell_measurement_reflns_used 7372
_cell_measurement_temperature 301(2)
_cell_measurement_theta_max 25.681
_cell_measurement_theta_min 2.144
_cell_volume 7744(11)
_computing_molecular_graphics 'Olex2 1.5-beta (Dolomanov et al., 2009)'
_computing_publication_material 'Olex2 1.5-beta (Dolomanov et al., 2009)'
_computing_structure_refinement 'SHELXL-2016/6 (Sheldrick, 2016)'
_computing_structure_solution 'SHELXT 2014/5 (Sheldrick, 2014)'
_diffrn_ambient_temperature 301.00
_diffrn_measured_fraction_theta_full 0.994
_diffrn_measured_fraction_theta_max 0.994
_diffrn_measurement_device_type 'Bruker SMART APEX2 area detector'
_diffrn_measurement_method '\w and \f scans'
_diffrn_radiation_type MoK\a
_diffrn_radiation_wavelength 0.71073
_diffrn_reflns_av_R_equivalents 0.1477
_diffrn_reflns_av_unetI/netI 0.1152
_diffrn_reflns_Laue_measured_fraction_full 0.994
_diffrn_reflns_Laue_measured_fraction_max 0.994
_diffrn_reflns_limit_h_max 50
_diffrn_reflns_limit_h_min -40
_diffrn_reflns_limit_k_max 10
_diffrn_reflns_limit_k_min -10
_diffrn_reflns_limit_l_max 29
_diffrn_reflns_limit_l_min -29
_diffrn_reflns_number 43561
_diffrn_reflns_point_group_measured_fraction_full 0.994
_diffrn_reflns_point_group_measured_fraction_max 0.994
_diffrn_reflns_theta_full 25.242
_diffrn_reflns_theta_max 25.681
_diffrn_reflns_theta_min 2.144
_exptl_absorpt_coefficient_mu 4.192
_exptl_absorpt_correction_T_max 0.947
_exptl_absorpt_correction_T_min 0.378
_exptl_absorpt_correction_type multi-scan
_exptl_crystal_colour red
_exptl_crystal_colour_primary red
_exptl_crystal_density_diffrn 1.580
_exptl_crystal_description block
_exptl_crystal_F_000 3648
_exptl_crystal_size_max 0.25
_exptl_crystal_size_mid 0.201
_exptl_crystal_size_min 0.013
_refine_diff_density_max 0.772
_refine_diff_density_min -0.498
_refine_diff_density_rms 0.076
_refine_ls_extinction_method none
_refine_ls_goodness_of_fit_ref 0.994
_refine_ls_hydrogen_treatment constr
_refine_ls_matrix_type full
_refine_ls_number_parameters 464
_refine_ls_number_reflns 7330
_refine_ls_number_restraints 469
_refine_ls_restrained_S_all 0.966
_refine_ls_R_factor_all 0.1683
_refine_ls_R_factor_gt 0.0586
_refine_ls_shift/su_max 0.001
_refine_ls_shift/su_mean 0.000
_refine_ls_structure_factor_coef Fsqd
_refine_ls_weighting_details 'w=1/[\s^2^(Fo^2^)+(0.0316P)^2^+16.5819P] where P=(Fo^2^+2Fc^2^)/3'
_refine_ls_weighting_scheme calc
_refine_ls_wR_factor_gt 0.0970
_refine_ls_wR_factor_ref 0.1273
_reflns_Friedel_coverage 0.000
_reflns_number_gt 3308
_reflns_number_total 7330
_reflns_threshold_expression 'I > 2\s(I)'
_cod_data_source_file d3ob01886e2.cif
_cod_data_source_block MR_AS_BR4
_cod_depositor_comments 'Adding full bibliography for 7159749.cif.'
_cod_original_cell_volume 7746(12)
_cod_database_code 7159749
_shelx_shelxl_version_number 2018/3
_shelx_space_group_comment
;
The symmetry employed for this shelxl refinement is uniquely defined
by the following loop, which should always be used as a source of
symmetry information in preference to the above space-group names.
They are only intended as comments.
;
_olex2_refinement_description
;
1. Others
 Fixed Uiso: H3(0.059) H13(0.064) H14(0.066) H18(0.097) H19(0.117) H21(0.107)
 H22(0.089) H23A(0.216) H23B(0.216) H23C(0.216) H25(0.06) H26(0.069) H28(0.076)
 H29(0.065) H30A(0.14) H30B(0.14) H30C(0.14) H32(0.058) H33(0.072) H35(0.08)
 H36(0.067) H37A(0.155) H37B(0.155) H37C(0.155) H39(0.083) H40(0.114) H42(0.15)
 H43(0.122) H44A(0.303) H44B(0.303) H44C(0.303)
 Fixed X: H3(0.661202) H13(0.717209) H14(0.655402) H18(0.566636) H19(0.540868)
 H21(0.600172) H22(0.630922) H23A(0.565141) H23B(0.541885) H23C(0.528786)
 H25(0.776003) H26(0.832402) H28(0.83439) H29(0.778051) H30A(0.893385)
 H30B(0.884531) H30C(0.879963) H32(0.785351) H33(0.832332) H35(0.799675)
 H36(0.751556) H37A(0.853088) H37B(0.850161) H37C(0.873781) H39(0.612973)
 H40(0.579134) H42(0.520355) H43(0.552637) H44A(0.500769) H44B(0.518826)
 H44C(0.534728)
 Fixed Y: H3(0.624892) H13(0.33205) H14(0.253716) H18(1.091496) H19(1.24825)
 H21(1.059547) H22(0.92002) H23A(1.292034) H23B(1.367632) H23C(1.217322)
 H25(0.784021) H26(0.878905) H28(0.959894) H29(0.868654) H30A(0.895706)
 H30B(1.037482) H30C(1.053297) H32(0.461702) H33(0.331853) H35(0.476999)
 H36(0.592956) H37A(0.200673) H37B(0.310636) H37C(0.359203) H39(0.133916) H40(-
 0.06693) H42(0.23484) H43(0.441485) H44A(-0.072166) H44B(-0.060054) H44C(-
 0.169912)
 Fixed Z: H3(0.55654) H13(0.684289) H14(0.65034) H18(0.418894) H19(0.334815)
 H21(0.255758) H22(0.34559) H23A(0.211588) H23B(0.242901) H23C(0.202705)
 H25(0.54231) H26(0.573471) H28(0.738871) H29(0.708574) H30A(0.685627)
 H30B(0.718854) H30C(0.650637) H32(0.62018) H33(0.693707) H35(0.822164)
 H36(0.749026) H37A(0.802043) H37B(0.852474) H37C(0.817448) H39(0.541524)
 H40(0.552626) H42(0.597844) H43(0.584329) H44A(0.547388) H44B(0.618602)
 H44C(0.583233)
;
_olex2_submission_special_instructions 'No special instructions were received'

loop_
_space_group_symop_operation_xyz
'x, y, z'
'-x, y, -z+1/2'
'x+1/2, y+1/2, z'
'-x+1/2, y+1/2, -z+1/2'
'-x, -y, -z'
'x, -y, z-1/2'
'-x+1/2, -y+1/2, -z'
'x+1/2, -y+1/2, z-1/2'

loop_
_atom_site_label
_atom_site_type_symbol
_atom_site_fract_x
_atom_site_fract_y
_atom_site_fract_z
_atom_site_U_iso_or_equiv
_atom_site_adp_type
_atom_site_occupancy
_atom_site_site_symmetry_order
_atom_site_calc_flag
_atom_site_refinement_flags_posn
_atom_site_refinement_flags_adp
_atom_site_refinement_flags_occupancy
_atom_site_disorder_assembly
_atom_site_disorder_group
Br1 Br 0.52357(2) 0.42791(10) 0.42584(5) 0.0981(4) Uani 1 1 d . U . . .
Br2 Br 0.53540(2) 0.73425(12) 0.33866(4) 0.1055(4) Uani 1 1 d . U . . .
Br3 Br 0.66540(2) 1.24066(9) 0.45803(4) 0.0800(3) Uani 1 1 d . U . . .
Br4 Br 0.74402(2) 1.15689(8) 0.57423(4) 0.0746(3) Uani 1 1 d . U . . .
N1 N 0.61238(13) 0.6885(6) 0.5106(3) 0.0571(15) Uani 1 1 d . U . . .
N2 N 0.67416(12) 0.7915(5) 0.5245(2) 0.0432(13) Uani 1 1 d . U . . .
N3 N 0.66700(13) 0.5494(6) 0.5824(2) 0.0489(14) Uani 1 1 d . U . . .
H3 H 0.661202 0.624892 0.556540 0.059 Uiso 1 1 calc R U . . .
C1 C 0.59216(16) 0.5628(8) 0.5086(3) 0.0558(17) Uani 1 1 d . U . . .
C2 C 0.56113(17) 0.5659(8) 0.4525(4) 0.069(2) Uani 1 1 d . U . . .
C3 C 0.56546(17) 0.6911(8) 0.4190(3) 0.0633(19) Uani 1 1 d . U . . .
C4 C 0.59916(16) 0.7648(8) 0.4575(3) 0.0571(18) Uani 1 1 d . U . . .
C5 C 0.61885(17) 0.8879(8) 0.4453(3) 0.0576(18) Uani 1 1 d . U . . .
C6 C 0.65461(16) 0.9058(7) 0.4848(3) 0.0498(16) Uani 1 1 d . U . . .
C7 C 0.67725(17) 1.0424(7) 0.4939(3) 0.0482(16) Uani 1 1 d . U . . .
C8 C 0.70894(16) 1.0084(7) 0.5388(3) 0.0461(16) Uani 1 1 d . U . . .
C9 C 0.70676(15) 0.8467(7) 0.5575(3) 0.0400(14) Uani 1 1 d . U . . .
C10 C 0.73369(15) 0.7535(7) 0.6015(3) 0.0404(14) Uani 1 1 d . U . . .
C11 C 0.73046(15) 0.6118(6) 0.6292(3) 0.0404(15) Uani 1 1 d . U . . .
C12 C 0.69993(16) 0.5201(7) 0.6214(3) 0.0425(15) Uani 1 1 d . U . . .
C13 C 0.69817(17) 0.3822(7) 0.6547(3) 0.0530(17) Uani 1 1 d . U . . .
H13 H 0.717209 0.332050 0.684289 0.064 Uiso 1 1 calc R U . . .
C14 C 0.66399(17) 0.3380(8) 0.6356(3) 0.0553(17) Uani 1 1 d . U . . .
H14 H 0.655402 0.253716 0.650340 0.066 Uiso 1 1 calc R U . . .
C15 C 0.64354(16) 0.4440(7) 0.5889(3) 0.0490(16) Uani 1 1 d . U . . .
C16 C 0.60704(17) 0.4436(7) 0.5526(3) 0.0559(17) Uani 1 1 d . U . . .
C17 C 0.60177(17) 0.9901(8) 0.3911(3) 0.0592(18) Uani 1 1 d . U . . .
C18 C 0.57435(19) 1.0872(9) 0.3871(4) 0.080(2) Uani 1 1 d . U . . .
H18 H 0.566636 1.091496 0.418894 0.097 Uiso 1 1 calc R U . . .
C19 C 0.5583(2) 1.1783(10) 0.3357(4) 0.097(3) Uani 1 1 d . U . . .
H19 H 0.540868 1.248250 0.334815 0.117 Uiso 1 1 calc R U . . .
C20 C 0.5670(2) 1.1696(11) 0.2865(4) 0.091(3) Uani 1 1 d . U . . .
C21 C 0.5940(2) 1.0696(10) 0.2891(4) 0.089(2) Uani 1 1 d . U . . .
H21 H 0.600172 1.059547 0.255758 0.107 Uiso 1 1 calc R U . . .
C22 C 0.61197(18) 0.9827(9) 0.3429(4) 0.074(2) Uani 1 1 d . U . . .
H22 H 0.630922 0.920020 0.345590 0.089 Uiso 1 1 calc R U . . .
C23 C 0.5491(2) 1.2709(12) 0.2308(4) 0.144(4) Uani 1 1 d . U . . .
H23A H 0.565141 1.292034 0.211588 0.216 Uiso 1 1 calc R U . . .
H23B H 0.541885 1.367632 0.242901 0.216 Uiso 1 1 calc R U . . .
H23C H 0.528786 1.217322 0.202705 0.216 Uiso 1 1 calc R U . . .
C24 C 0.77064(15) 0.8165(7) 0.6223(3) 0.0431(15) Uani 1 1 d . U . . .
C25 C 0.78758(15) 0.8196(7) 0.5821(3) 0.0501(17) Uani 1 1 d . U . . .
H25 H 0.776003 0.784021 0.542310 0.060 Uiso 1 1 calc R U . . .
C26 C 0.82168(17) 0.8755(7) 0.6013(3) 0.0572(18) Uani 1 1 d . U . . .
H26 H 0.832402 0.878905 0.573471 0.069 Uiso 1 1 calc R U . . .
C27 C 0.84035(17) 0.9264(8) 0.6601(4) 0.0603(19) Uani 1 1 d . U . . .
C28 C 0.82286(18) 0.9239(8) 0.6992(3) 0.0632(19) Uani 1 1 d . U . . .
H28 H 0.834390 0.959894 0.738871 0.076 Uiso 1 1 calc R U . . .
C29 C 0.78888(17) 0.8696(7) 0.6809(3) 0.0545(18) Uani 1 1 d . U . . .
H29 H 0.778051 0.868654 0.708574 0.065 Uiso 1 1 calc R U . . .
C30 C 0.87801(17) 0.9835(9) 0.6807(4) 0.093(3) Uani 1 1 d . U . . .
H30A H 0.893385 0.895706 0.685627 0.140 Uiso 1 1 calc R U . . .
H30B H 0.884531 1.037482 0.718854 0.140 Uiso 1 1 calc R U . . .
H30C H 0.879963 1.053297 0.650637 0.140 Uiso 1 1 calc R U . . .
C31 C 0.76341(16) 0.5396(7) 0.6765(3) 0.0436(15) Uani 1 1 d . U . . .
C32 C 0.78779(15) 0.4628(7) 0.6607(3) 0.0487(16) Uani 1 1 d . U . . .
H32 H 0.785351 0.461702 0.620180 0.058 Uiso 1 1 calc R U . . .
C33 C 0.81636(17) 0.3861(7) 0.7051(3) 0.0598(18) Uani 1 1 d . U . . .
H33 H 0.832332 0.331853 0.693707 0.072 Uiso 1 1 calc R U . . .
C34 C 0.82099(18) 0.3903(8) 0.7658(4) 0.0621(19) Uani 1 1 d . U . . .
C35 C 0.79662(19) 0.4710(8) 0.7814(3) 0.066(2) Uani 1 1 d . U . . .
H35 H 0.799675 0.476999 0.822164 0.080 Uiso 1 1 calc R U . . .
C36 C 0.76801(17) 0.5423(8) 0.7377(3) 0.0558(17) Uani 1 1 d . U . . .
H36 H 0.751556 0.592956 0.749026 0.067 Uiso 1 1 calc R U . . .
C37 C 0.85243(19) 0.3075(10) 0.8139(4) 0.103(3) Uani 1 1 d . U . . .
H37A H 0.853088 0.200673 0.802043 0.155 Uiso 1 1 calc R U . . .
H37B H 0.850161 0.310636 0.852474 0.155 Uiso 1 1 calc R U . . .
H37C H 0.873781 0.359203 0.817448 0.155 Uiso 1 1 calc R U . . .
C38 C 0.58621(17) 0.3099(8) 0.5606(3) 0.064(2) Uani 1 1 d . U . . .
C39 C 0.59402(18) 0.1557(8) 0.5521(3) 0.070(2) Uani 1 1 d . U . . .
H39 H 0.612973 0.133916 0.541524 0.083 Uiso 1 1 calc R U . . .
C40 C 0.5739(2) 0.0355(9) 0.5592(4) 0.095(3) Uani 1 1 d . U . . .
H40 H 0.579134 -0.066930 0.552626 0.114 Uiso 1 1 calc R U . . .
C41 C 0.5461(2) 0.0644(12) 0.5759(5) 0.116(4) Uani 1 1 d . U . . .
C42 C 0.5388(2) 0.2150(12) 0.5857(5) 0.125(4) Uani 1 1 d . U . . .
H42 H 0.520355 0.234840 0.597844 0.150 Uiso 1 1 calc R U . . .
C43 C 0.55822(19) 0.3395(10) 0.5780(4) 0.102(3) Uani 1 1 d . U . . .
H43 H 0.552637 0.441485 0.584329 0.122 Uiso 1 1 calc R U . . .
C44 C 0.5229(2) -0.0725(12) 0.5818(5) 0.202(6) Uani 1 1 d . U . . .
H44A H 0.500769 -0.072166 0.547388 0.303 Uiso 1 1 calc R U . . .
H44B H 0.518826 -0.060054 0.618602 0.303 Uiso 1 1 calc R U . . .
H44C H 0.534728 -0.169912 0.583233 0.303 Uiso 1 1 calc R U . . .

loop_
_atom_site_aniso_label
_atom_site_aniso_U_11
_atom_site_aniso_U_22
_atom_site_aniso_U_33
_atom_site_aniso_U_23
_atom_site_aniso_U_13
_atom_site_aniso_U_12
Br1 0.0522(5) 0.0855(7) 0.1438(9) 0.0098(6) 0.0244(5) -0.0214(5)
Br2 0.0634(5) 0.1398(9) 0.0905(7) 0.0213(6) 0.0054(5) -0.0300(6)
Br3 0.0779(6) 0.0536(5) 0.0977(7) 0.0195(5) 0.0227(5) -0.0044(4)
Br4 0.0665(5) 0.0438(4) 0.0993(7) 0.0001(4) 0.0170(5) -0.0170(4)
N1 0.044(3) 0.054(4) 0.074(4) 0.013(3) 0.024(3) -0.004(3)
N2 0.042(3) 0.042(3) 0.048(3) 0.006(3) 0.019(3) -0.002(2)
N3 0.048(3) 0.041(3) 0.059(4) 0.005(3) 0.023(3) -0.007(3)
C1 0.046(4) 0.047(4) 0.079(5) 0.002(3) 0.029(3) -0.008(3)
C2 0.043(4) 0.065(5) 0.094(5) 0.006(4) 0.023(4) -0.010(3)
C3 0.046(4) 0.070(5) 0.071(5) 0.006(4) 0.020(3) -0.005(3)
C4 0.042(4) 0.062(5) 0.066(5) 0.007(4) 0.020(3) -0.006(3)
C5 0.046(4) 0.065(5) 0.060(5) 0.006(3) 0.019(3) -0.006(3)
C6 0.050(4) 0.049(4) 0.051(4) 0.004(3) 0.020(3) -0.011(3)
C7 0.059(4) 0.034(3) 0.060(5) 0.002(3) 0.032(3) -0.008(3)
C8 0.046(4) 0.033(3) 0.060(5) -0.005(3) 0.022(3) -0.007(3)
C9 0.043(3) 0.043(3) 0.036(4) -0.002(3) 0.018(3) -0.009(3)
C10 0.046(3) 0.041(3) 0.038(4) -0.009(3) 0.020(3) -0.009(3)
C11 0.045(3) 0.030(3) 0.045(4) -0.005(3) 0.016(3) -0.006(3)
C12 0.046(3) 0.040(4) 0.047(4) -0.001(3) 0.025(3) -0.004(3)
C13 0.060(4) 0.042(4) 0.053(5) 0.003(3) 0.018(4) -0.009(3)
C14 0.064(4) 0.044(4) 0.066(5) 0.005(3) 0.033(4) -0.009(3)
C15 0.049(3) 0.041(4) 0.069(5) 0.002(3) 0.037(3) -0.005(3)
C16 0.052(4) 0.042(4) 0.085(5) 0.006(4) 0.039(4) -0.002(3)
C17 0.044(4) 0.066(5) 0.062(5) 0.012(4) 0.015(4) -0.005(3)
C18 0.063(5) 0.101(6) 0.074(5) 0.029(5) 0.023(4) 0.012(4)
C19 0.073(6) 0.106(7) 0.093(7) 0.033(6) 0.012(5) 0.017(5)
C20 0.060(5) 0.110(7) 0.077(6) 0.031(5) -0.001(5) -0.022(4)
C21 0.086(6) 0.113(7) 0.065(5) 0.016(5) 0.027(5) -0.032(5)
C22 0.062(5) 0.088(6) 0.074(5) 0.015(4) 0.029(4) -0.012(4)
C23 0.092(7) 0.189(11) 0.096(7) 0.064(7) -0.023(6) -0.026(6)
C24 0.045(3) 0.040(4) 0.043(4) -0.002(3) 0.016(3) -0.010(3)
C25 0.050(4) 0.045(4) 0.061(4) -0.009(3) 0.028(4) -0.014(3)
C26 0.059(4) 0.053(4) 0.076(5) -0.001(4) 0.044(4) -0.007(3)
C27 0.047(4) 0.052(4) 0.079(5) -0.010(4) 0.022(4) -0.016(3)
C28 0.062(4) 0.058(5) 0.059(5) -0.010(4) 0.013(4) -0.020(4)
C29 0.059(4) 0.053(4) 0.051(4) -0.012(4) 0.021(4) -0.018(3)
C30 0.057(5) 0.101(7) 0.112(7) -0.009(5) 0.023(5) -0.027(5)
C31 0.046(3) 0.036(4) 0.047(4) -0.006(3) 0.017(3) -0.016(3)
C32 0.048(4) 0.040(4) 0.056(4) -0.002(3) 0.018(3) -0.015(3)
C33 0.054(4) 0.052(5) 0.071(5) 0.000(4) 0.023(4) 0.001(3)
C34 0.055(4) 0.056(5) 0.063(5) 0.014(4) 0.010(4) -0.021(3)
C35 0.075(5) 0.074(5) 0.044(4) 0.001(4) 0.016(4) -0.025(4)
C36 0.060(4) 0.063(5) 0.045(4) -0.003(4) 0.021(4) -0.015(3)
C37 0.083(6) 0.104(7) 0.097(6) 0.041(6) 0.007(5) -0.005(5)
C38 0.046(4) 0.067(4) 0.087(6) 0.022(4) 0.035(4) -0.002(3)
C39 0.054(4) 0.061(4) 0.085(6) 0.008(5) 0.019(4) -0.012(4)
C40 0.078(6) 0.063(5) 0.115(7) 0.027(5) 0.007(5) -0.019(4)
C41 0.074(6) 0.101(6) 0.156(9) 0.066(7) 0.027(6) -0.028(6)
C42 0.072(6) 0.125(7) 0.199(10) 0.061(8) 0.076(6) -0.002(6)
C43 0.082(6) 0.087(5) 0.169(9) 0.037(6) 0.085(6) 0.009(5)
C44 0.112(8) 0.177(10) 0.269(15) 0.129(10) 0.024(9) -0.071(8)

loop_
_atom_type_symbol
_atom_type_description
_atom_type_scat_dispersion_real
_atom_type_scat_dispersion_imag
_atom_type_scat_source
C C 0.0033 0.0016 'International Tables Vol C Tables 4.2.6.8 and 6.1.1.4'
H H 0.0000 0.0000 'International Tables Vol C Tables 4.2.6.8 and 6.1.1.4'
Br Br -0.2901 2.4595 'International Tables Vol C Tables 4.2.6.8 and 6.1.1.4'
N N 0.0061 0.0033 'International Tables Vol C Tables 4.2.6.8 and 6.1.1.4'

loop_
_geom_angle_atom_site_label_1
_geom_angle_atom_site_label_2
_geom_angle_atom_site_label_3
_geom_angle
_geom_angle_site_symmetry_1
_geom_angle_site_symmetry_3
_geom_angle_publ_flag
C4 N1 C1 109.7(6) . . ?
C9 N2 C6 109.5(5) . . ?
C12 N3 H3 124.2 . . ?
C12 N3 C15 111.6(5) . . ?
C15 N3 H3 124.2 . . ?
N1 C1 C2 109.3(6) . . ?
N1 C1 C16 117.6(6) . . ?
C16 C1 C2 131.9(6) . . ?
C1 C2 Br1 128.7(6) . . ?
C3 C2 Br1 125.0(6) . . ?
C3 C2 C1 106.2(6) . . ?
C2 C3 Br2 124.0(5) . . ?
C2 C3 C4 105.8(6) . . ?
C4 C3 Br2 129.9(5) . . ?
N1 C4 C3 108.6(6) . . ?
N1 C4 C5 119.9(6) . . ?
C5 C4 C3 131.4(7) . . ?
C4 C5 C17 119.7(6) . . ?
C6 C5 C4 118.3(6) . . ?
C6 C5 C17 122.0(6) . . ?
N2 C6 C5 123.9(6) . . ?
N2 C6 C7 107.2(5) . . ?
C5 C6 C7 128.8(6) . . ?
C6 C7 Br3 128.2(5) . . ?
C8 C7 Br3 123.5(5) . . ?
C8 C7 C6 108.0(5) . . ?
C7 C8 Br4 123.4(5) . . ?
C7 C8 C9 106.6(5) . . ?
C9 C8 Br4 129.4(5) . . ?
N2 C9 C8 108.5(5) . . ?
N2 C9 C10 122.9(5) . . ?
C10 C9 C8 128.6(6) . . ?
C9 C10 C24 116.0(5) . . ?
C11 C10 C9 129.1(5) . . ?
C11 C10 C24 114.9(5) . . ?
C10 C11 C12 130.5(6) . . ?
C10 C11 C31 118.4(5) . . ?
C12 C11 C31 111.1(5) . . ?
N3 C12 C11 126.2(6) . . ?
N3 C12 C13 106.3(5) . . ?
C11 C12 C13 127.5(6) . . ?
C12 C13 H13 125.9 . . ?
C14 C13 C12 108.3(6) . . ?
C14 C13 H13 125.9 . . ?
C13 C14 H14 126.1 . . ?
C13 C14 C15 107.7(6) . . ?
C15 C14 H14 126.1 . . ?
N3 C15 C14 106.0(6) . . ?
N3 C15 C16 124.2(6) . . ?
C16 C15 C14 129.7(6) . . ?
C1 C16 C38 122.9(6) . . ?
C15 C16 C1 120.0(6) . . ?
C15 C16 C38 117.0(6) . . ?
C18 C17 C5 120.8(7) . . ?
C22 C17 C5 120.3(7) . . ?
C22 C17 C18 118.9(7) . . ?
C17 C18 H18 120.1 . . ?
C17 C18 C19 119.8(8) . . ?
C19 C18 H18 120.1 . . ?
C18 C19 H19 118.7 . . ?
C20 C19 C18 122.5(9) . . ?
C20 C19 H19 118.7 . . ?
C19 C20 C21 118.4(9) . . ?
C19 C20 C23 121.4(10) . . ?
C21 C20 C23 120.1(10) . . ?
C20 C21 H21 120.2 . . ?
C20 C21 C22 119.5(8) . . ?
C22 C21 H21 120.2 . . ?
C17 C22 C21 120.7(8) . . ?
C17 C22 H22 119.6 . . ?
C21 C22 H22 119.6 . . ?
C20 C23 H23A 109.5 . . ?
C20 C23 H23B 109.5 . . ?
C20 C23 H23C 109.5 . . ?
H23A C23 H23B 109.5 . . ?
H23A C23 H23C 109.5 . . ?
H23B C23 H23C 109.5 . . ?
C25 C24 C10 119.8(6) . . ?
C29 C24 C10 122.2(6) . . ?
C29 C24 C25 118.0(6) . . ?
C24 C25 H25 120.0 . . ?
C26 C25 C24 120.0(6) . . ?
C26 C25 H25 120.0 . . ?
C25 C26 H26 118.8 . . ?
C27 C26 C25 122.4(6) . . ?
C27 C26 H26 118.8 . . ?
C26 C27 C28 116.6(6) . . ?
C26 C27 C30 121.7(7) . . ?
C28 C27 C30 121.8(7) . . ?
C27 C28 H28 119.0 . . ?
C29 C28 C27 121.9(7) . . ?
C29 C28 H28 119.0 . . ?
C24 C29 H29 119.5 . . ?
C28 C29 C24 121.1(6) . . ?
C28 C29 H29 119.5 . . ?
C27 C30 H30A 109.5 . . ?
C27 C30 H30B 109.5 . . ?
C27 C30 H30C 109.5 . . ?
H30A C30 H30B 109.5 . . ?
H30A C30 H30C 109.5 . . ?
H30B C30 H30C 109.5 . . ?
C32 C31 C11 122.0(6) . . ?
C32 C31 C36 118.8(6) . . ?
C36 C31 C11 119.1(6) . . ?
C31 C32 H32 119.8 . . ?
C31 C32 C33 120.4(6) . . ?
C33 C32 H32 119.8 . . ?
C32 C33 H33 119.7 . . ?
C34 C33 C32 120.6(7) . . ?
C34 C33 H33 119.7 . . ?
C33 C34 C35 118.4(7) . . ?
C33 C34 C37 120.1(7) . . ?
C35 C34 C37 121.4(7) . . ?
C34 C35 H35 119.5 . . ?
C36 C35 C34 121.0(7) . . ?
C36 C35 H35 119.5 . . ?
C31 C36 H36 119.7 . . ?
C35 C36 C31 120.7(7) . . ?
C35 C36 H36 119.7 . . ?
C34 C37 H37A 109.5 . . ?
C34 C37 H37B 109.5 . . ?
C34 C37 H37C 109.5 . . ?
H37A C37 H37B 109.5 . . ?
H37A C37 H37C 109.5 . . ?
H37B C37 H37C 109.5 . . ?
C39 C38 C16 122.1(6) . . ?
C39 C38 C43 118.8(7) . . ?
C43 C38 C16 119.2(7) . . ?
C38 C39 H39 119.8 . . ?
C40 C39 C38 120.4(7) . . ?
C40 C39 H39 119.8 . . ?
C39 C40 H40 119.5 . . ?
C39 C40 C41 121.0(9) . . ?
C41 C40 H40 119.5 . . ?
C40 C41 C44 120.3(11) . . ?
C42 C41 C40 118.9(8) . . ?
C42 C41 C44 120.8(10) . . ?
C41 C42 H42 119.2 . . ?
C41 C42 C43 121.6(9) . . ?
C43 C42 H42 119.2 . . ?
C38 C43 H43 120.3 . . ?
C42 C43 C38 119.3(8) . . ?
C42 C43 H43 120.3 . . ?
C41 C44 H44A 109.5 . . ?
C41 C44 H44B 109.5 . . ?
C41 C44 H44C 109.5 . . ?
H44A C44 H44B 109.5 . . ?
H44A C44 H44C 109.5 . . ?
H44B C44 H44C 109.5 . . ?

loop_
_geom_bond_atom_site_label_1
_geom_bond_atom_site_label_2
_geom_bond_distance
_geom_bond_site_symmetry_2
_geom_bond_publ_flag
Br1 C2 1.852(7) . ?
Br2 C3 1.866(7) . ?
Br3 C7 1.876(6) . ?
Br4 C8 1.862(6) . ?
N1 C1 1.350(7) . ?
N1 C4 1.336(8) . ?
N2 C6 1.380(7) . ?
N2 C9 1.351(7) . ?
N3 H3 0.8600 . ?
N3 C12 1.337(7) . ?
N3 C15 1.375(7) . ?
C1 C2 1.446(9) . ?
C1 C16 1.419(9) . ?
C2 C3 1.389(9) . ?
C3 C4 1.476(8) . ?
C4 C5 1.428(8) . ?
C5 C6 1.415(8) . ?
C5 C17 1.489(9) . ?
C6 C7 1.459(8) . ?
C7 C8 1.358(8) . ?
C8 C9 1.467(8) . ?
C9 C10 1.434(8) . ?
C10 C11 1.411(8) . ?
C10 C24 1.507(8) . ?
C11 C12 1.434(7) . ?
C11 C31 1.519(8) . ?
C12 C13 1.439(8) . ?
C13 H13 0.9300 . ?
C13 C14 1.356(8) . ?
C14 H14 0.9300 . ?
C14 C15 1.428(8) . ?
C15 C16 1.414(8) . ?
C16 C38 1.487(8) . ?
C17 C18 1.377(9) . ?
C17 C22 1.372(9) . ?
C18 H18 0.9300 . ?
C18 C19 1.383(10) . ?
C19 H19 0.9300 . ?
C19 C20 1.356(11) . ?
C20 C21 1.385(11) . ?
C20 C23 1.515(10) . ?
C21 H21 0.9300 . ?
C21 C22 1.415(10) . ?
C22 H22 0.9300 . ?
C23 H23A 0.9600 . ?
C23 H23B 0.9600 . ?
C23 H23C 0.9600 . ?
C24 C25 1.390(8) . ?
C24 C29 1.379(8) . ?
C25 H25 0.9300 . ?
C25 C26 1.385(8) . ?
C26 H26 0.9300 . ?
C26 C27 1.380(9) . ?
C27 C28 1.384(9) . ?
C27 C30 1.516(8) . ?
C28 H28 0.9300 . ?
C28 C29 1.377(8) . ?
C29 H29 0.9300 . ?
C30 H30A 0.9600 . ?
C30 H30B 0.9600 . ?
C30 H30C 0.9600 . ?
C31 C32 1.373(8) . ?
C31 C36 1.395(8) . ?
C32 H32 0.9300 . ?
C32 C33 1.402(8) . ?
C33 H33 0.9300 . ?
C33 C34 1.382(9) . ?
C34 C35 1.386(9) . ?
C34 C37 1.529(9) . ?
C35 H35 0.9300 . ?
C35 C36 1.375(9) . ?
C36 H36 0.9300 . ?
C37 H37A 0.9600 . ?
C37 H37B 0.9600 . ?
C37 H37C 0.9600 . ?
C38 C39 1.392(9) . ?
C38 C43 1.394(9) . ?
C39 H39 0.9300 . ?
C39 C40 1.373(9) . ?
C40 H40 0.9300 . ?
C40 C41 1.378(12) . ?
C41 C42 1.363(12) . ?
C41 C44 1.554(11) . ?
C42 H42 0.9300 . ?
C42 C43 1.387(10) . ?
C43 H43 0.9300 . ?
C44 H44A 0.9600 . ?
C44 H44B 0.9600 . ?
C44 H44C 0.9600 . ?

loop_
_geom_torsion_atom_site_label_1
_geom_torsion_atom_site_label_2
_geom_torsion_atom_site_label_3
_geom_torsion_atom_site_label_4
_geom_torsion
_geom_torsion_site_symmetry_1
_geom_torsion_site_symmetry_2
_geom_torsion_site_symmetry_3
_geom_torsion_site_symmetry_4
_geom_torsion_publ_flag
Br1 C2 C3 Br2 -4.2(10) . . . . ?
Br1 C2 C3 C4 -178.7(5) . . . . ?
Br2 C3 C4 N1 -176.1(5) . . . . ?
Br2 C3 C4 C5 -0.7(12) . . . . ?
Br3 C7 C8 Br4 3.9(8) . . . . ?
Br3 C7 C8 C9 175.7(4) . . . . ?
Br4 C8 C9 N2 170.1(4) . . . . ?
Br4 C8 C9 C10 -11.8(9) . . . . ?
N1 C1 C2 Br1 -178.1(5) . . . . ?
N1 C1 C2 C3 5.3(8) . . . . ?
N1 C1 C16 C15 -11.8(10) . . . . ?
N1 C1 C16 C38 171.6(6) . . . . ?
N1 C4 C5 C6 12.0(10) . . . . ?
N1 C4 C5 C17 -169.7(6) . . . . ?
N2 C6 C7 Br3 -175.2(4) . . . . ?
N2 C6 C7 C8 -1.2(7) . . . . ?
N2 C9 C10 C11 -16.7(10) . . . . ?
N2 C9 C10 C24 164.7(5) . . . . ?
N3 C12 C13 C14 -2.1(7) . . . . ?
N3 C15 C16 C1 -4.0(10) . . . . ?
N3 C15 C16 C38 172.8(6) . . . . ?
C1 N1 C4 C3 5.5(8) . . . . ?
C1 N1 C4 C5 -170.5(6) . . . . ?
C1 C2 C3 Br2 172.6(5) . . . . ?
C1 C2 C3 C4 -1.9(8) . . . . ?
C1 C16 C38 C39 118.9(8) . . . . ?
C1 C16 C38 C43 -62.0(10) . . . . ?
C2 C1 C16 C15 153.9(7) . . . . ?
C2 C1 C16 C38 -22.7(12) . . . . ?
C2 C3 C4 N1 -2.0(8) . . . . ?
C2 C3 C4 C5 173.3(7) . . . . ?
C3 C4 C5 C6 -163.0(7) . . . . ?
C3 C4 C5 C17 15.4(11) . . . . ?
C4 N1 C1 C2 -6.8(8) . . . . ?
C4 N1 C1 C16 162.0(6) . . . . ?
C4 C5 C6 N2 17.1(10) . . . . ?
C4 C5 C6 C7 -160.3(6) . . . . ?
C4 C5 C17 C18 65.2(10) . . . . ?
C4 C5 C17 C22 -111.4(8) . . . . ?
C5 C6 C7 Br3 2.6(10) . . . . ?
C5 C6 C7 C8 176.6(7) . . . . ?
C5 C17 C18 C19 -178.4(7) . . . . ?
C5 C17 C22 C21 174.7(7) . . . . ?
C6 N2 C9 C8 0.3(7) . . . . ?
C6 N2 C9 C10 -177.9(5) . . . . ?
C6 C5 C17 C18 -116.5(8) . . . . ?
C6 C5 C17 C22 66.9(9) . . . . ?
C6 C7 C8 Br4 -170.5(4) . . . . ?
C6 C7 C8 C9 1.4(7) . . . . ?
C7 C8 C9 N2 -1.1(7) . . . . ?
C7 C8 C9 C10 177.0(6) . . . . ?
C8 C9 C10 C11 165.4(6) . . . . ?
C8 C9 C10 C24 -13.1(9) . . . . ?
C9 N2 C6 C5 -177.4(6) . . . . ?
C9 N2 C6 C7 0.5(7) . . . . ?
C9 C10 C11 C12 0.5(11) . . . . ?
C9 C10 C11 C31 -177.7(6) . . . . ?
C9 C10 C24 C25 -69.3(7) . . . . ?
C9 C10 C24 C29 111.9(7) . . . . ?
C10 C11 C12 N3 3.1(10) . . . . ?
C10 C11 C12 C13 -174.8(6) . . . . ?
C10 C11 C31 C32 -75.7(7) . . . . ?
C10 C11 C31 C36 108.5(7) . . . . ?
C10 C24 C25 C26 -179.2(6) . . . . ?
C10 C24 C29 C28 178.8(6) . . . . ?
C11 C10 C24 C25 112.0(6) . . . . ?
C11 C10 C24 C29 -66.8(8) . . . . ?
C11 C12 C13 C14 176.2(6) . . . . ?
C11 C31 C32 C33 -174.6(5) . . . . ?
C11 C31 C36 C35 176.7(6) . . . . ?
C12 N3 C15 C14 -1.0(7) . . . . ?
C12 N3 C15 C16 -178.1(6) . . . . ?
C12 C11 C31 C32 105.7(6) . . . . ?
C12 C11 C31 C36 -70.1(7) . . . . ?
C12 C13 C14 C15 1.5(7) . . . . ?
C13 C14 C15 N3 -0.4(7) . . . . ?
C13 C14 C15 C16 176.6(7) . . . . ?
C14 C15 C16 C1 179.6(6) . . . . ?
C14 C15 C16 C38 -3.7(11) . . . . ?
C15 N3 C12 C11 -176.4(5) . . . . ?
C15 N3 C12 C13 1.8(7) . . . . ?
C15 C16 C38 C39 -57.8(10) . . . . ?
C15 C16 C38 C43 121.4(8) . . . . ?
C16 C1 C2 Br1 15.4(12) . . . . ?
C16 C1 C2 C3 -161.3(7) . . . . ?
C16 C38 C39 C40 -179.2(7) . . . . ?
C16 C38 C43 C42 -179.8(8) . . . . ?
C17 C5 C6 N2 -161.2(6) . . . . ?
C17 C5 C6 C7 21.4(11) . . . . ?
C17 C18 C19 C20 4.1(14) . . . . ?
C18 C17 C22 C21 -2.0(11) . . . . ?
C18 C19 C20 C21 -2.5(14) . . . . ?
C18 C19 C20 C23 -179.9(8) . . . . ?
C19 C20 C21 C22 -1.4(13) . . . . ?
C20 C21 C22 C17 3.6(12) . . . . ?
C22 C17 C18 C19 -1.8(12) . . . . ?
C23 C20 C21 C22 176.1(7) . . . . ?
C24 C10 C11 C12 179.1(6) . . . . ?
C24 C10 C11 C31 0.8(8) . . . . ?
C24 C25 C26 C27 1.5(10) . . . . ?
C25 C24 C29 C28 0.0(10) . . . . ?
C25 C26 C27 C28 -2.1(10) . . . . ?
C25 C26 C27 C30 178.4(6) . . . . ?
C26 C27 C28 C29 1.7(10) . . . . ?
C27 C28 C29 C24 -0.7(11) . . . . ?
C29 C24 C25 C26 -0.4(9) . . . . ?
C30 C27 C28 C29 -178.8(7) . . . . ?
C31 C11 C12 N3 -178.5(6) . . . . ?
C31 C11 C12 C13 3.6(9) . . . . ?
C31 C32 C33 C34 -1.9(9) . . . . ?
C32 C31 C36 C35 0.7(9) . . . . ?
C32 C33 C34 C35 0.5(10) . . . . ?
C32 C33 C34 C37 -179.4(6) . . . . ?
C33 C34 C35 C36 1.5(10) . . . . ?
C34 C35 C36 C31 -2.1(10) . . . . ?
C36 C31 C32 C33 1.3(9) . . . . ?
C37 C34 C35 C36 -178.6(6) . . . . ?
C38 C39 C40 C41 -1.2(13) . . . . ?
C39 C38 C43 C42 -0.6(13) . . . . ?
C39 C40 C41 C42 -0.3(15) . . . . ?
C39 C40 C41 C44 178.2(8) . . . . ?
C40 C41 C42 C43 1.4(17) . . . . ?
C41 C42 C43 C38 -0.9(16) . . . . ?
C43 C38 C39 C40 1.6(12) . . . . ?
C44 C41 C42 C43 -177.1(9) . . . . ?
